data_4516749
loop_
_publ_author_name
'Jaffe, Adam'
'Lin, Yu'
'Beavers, Christine M.'
'Voss, Johannes'
'Mao, Wendy L.'
'Karunadasa, Hemamala I.'

_publ_section_title
;
 High-Pressure Single-Crystal Structures of 3D Lead-Halide Hybrid
 Perovskites and Pressure Effects on their Electronic and Optical
 Properties.
;
_journal_issue 4
_journal_name_full 'ACS central science'
_journal_page_first 201
_journal_page_last 209
_journal_paper_doi 10.1021/acscentsci.6b00055
_journal_volume 2
_journal_year 2016
_chemical_formula_sum 'C H6 I3 N Pb'
_chemical_formula_weight 619.96
_chemical_name_common MAPbI3
_space_group_crystal_system cubic
_space_group_IT_number 204
_space_group_name_Hall '-I 2 2 3'
_space_group_name_H-M_alt 'I m -3'
_atom_sites_solution_primary direct
_atom_sites_solution_secondary difmap
_audit_creation_method SHELXL-2014/7
_cell_angle_alpha 90
_cell_angle_beta 90
_cell_angle_gamma 90
_cell_formula_units_Z 8
_cell_length_a 12.3053(9)
_cell_length_b 12.3053(9)
_cell_length_c 12.3053(9)
_cell_measurement_reflns_used 4328
_cell_measurement_temperature 296(2)
_cell_measurement_theta_max 14.6
_cell_measurement_theta_min 2.33
_cell_volume 1863.3(2)
_computing_cell_refinement 'SAINT V8.34A(Bruker, 2013)'
_computing_data_collection 'Apex2 v2014.11-0 (Bruker, 2014)'
_computing_data_reduction SAINT
_computing_molecular_graphics
;
     	SHELXTL 5.1, XP (Sheldrick, 1994)
	ShelXle Rev 699 (Hubschle, 2011)
;
_computing_publication_material SHELXL-2014/7
_computing_structure_refinement 'SHELXL-2014/7 (Sheldrick, 2014)'
_computing_structure_solution 'SHELXT (Sheldrick, 2012)'
_diffrn_ambient_temperature 296(2)
_diffrn_detector_area_resol_mean 5
_diffrn_measured_fraction_theta_full 0.949
_diffrn_measured_fraction_theta_max 0.948
_diffrn_measurement_device_type 'Perkin-Elmer a-Si Detector'
_diffrn_measurement_method \f
_diffrn_radiation_monochromator silicon(111)
_diffrn_radiation_source 'Advanced Light Source Beamline 12.2.2'
_diffrn_radiation_type synchrotron
_diffrn_radiation_wavelength 0.35424
_diffrn_reflns_av_R_equivalents 0.0608
_diffrn_reflns_av_unetI/netI 0.0274
_diffrn_reflns_Laue_measured_fraction_full 0.949
_diffrn_reflns_Laue_measured_fraction_max 0.948
_diffrn_reflns_limit_h_max 7
_diffrn_reflns_limit_h_min -7
_diffrn_reflns_limit_k_max 16
_diffrn_reflns_limit_k_min -16
_diffrn_reflns_limit_l_max 16
_diffrn_reflns_limit_l_min -16
_diffrn_reflns_number 5640
_diffrn_reflns_point_group_measured_fraction_full 0.949
_diffrn_reflns_point_group_measured_fraction_max 0.948
_diffrn_reflns_theta_full 12.271
_diffrn_reflns_theta_max 13.629
_diffrn_reflns_theta_min 1.650
_exptl_absorpt_coefficient_mu 11.456
_exptl_absorpt_correction_T_max 0.4221
_exptl_absorpt_correction_T_min 0.2323
_exptl_absorpt_correction_type multi-scan
_exptl_absorpt_process_details 'SADABS-2014/5 (Sheldrick, 2014)'
_exptl_crystal_colour black
_exptl_crystal_density_diffrn 4.420
_exptl_crystal_description lath
_exptl_crystal_F_000 2080
_exptl_crystal_size_max 0.020
_exptl_crystal_size_mid 0.020
_exptl_crystal_size_min 0.010
_refine_diff_density_max 4.672
_refine_diff_density_min -3.224
_refine_diff_density_rms 0.553
_refine_ls_extinction_coef 0.066(16)
_refine_ls_extinction_expression Fc^*^=kFc[1+0.001xFc^2^\l^3^/sin(2\q)]^-1/4^
_refine_ls_extinction_method 'SHELXL-2014/7 (Sheldrick 2014'
_refine_ls_goodness_of_fit_ref 1.145
_refine_ls_hydrogen_treatment undef
_refine_ls_matrix_type full
_refine_ls_number_parameters 51
_refine_ls_number_reflns 418
_refine_ls_number_restraints 38
_refine_ls_restrained_S_all 1.200
_refine_ls_R_factor_all 0.1138
_refine_ls_R_factor_gt 0.0949
_refine_ls_shift/su_max 0.000
_refine_ls_shift/su_mean 0.000
_refine_ls_structure_factor_coef Fsqd
_refine_ls_weighting_details 'w=1/[\s^2^(Fo^2^)+(0.2000P)^2^+35.0000P] where P=(Fo^2^+2Fc^2^)/3'
_refine_ls_weighting_scheme calc
_refine_ls_wR_factor_gt 0.2824
_refine_ls_wR_factor_ref 0.3255
_reflns_Friedel_coverage 0.000
_reflns_number_gt 251
_reflns_number_total 418
_reflns_threshold_expression 'I > 2\s(I)'
_cod_data_source_file oc6b00055_si_004.cif
_cod_data_source_block MAPbI3_0p7GPa
_cod_original_cell_volume 1863.3(4)
_cod_original_formula_sum 'C H6 N I3 Pb'
_cod_database_code 4516749
_shelx_shelxl_version_number 2014/7
_shelx_space_group_comment
;
The symmetry employed for this shelxl refinement is uniquely defined
by the following loop, which should always be used as a source of
symmetry information in preference to the above space-group names.
They are only intended as comments.
;
_shelx_estimated_absorpt_t_min 0.803
_shelx_estimated_absorpt_t_max 0.894
_exptl_absorpt_special_details
;
Additional spherical absorption correction applied with mu*r =  0.6000
;

loop_
_space_group_symop_operation_xyz
'x, y, z'
'-x, -y, z'
'-x, y, -z'
'x, -y, -z'
'z, x, y'
'z, -x, -y'
'-z, -x, y'
'-z, x, -y'
'y, z, x'
'-y, z, -x'
'y, -z, -x'
'-y, -z, x'
'x+1/2, y+1/2, z+1/2'
'-x+1/2, -y+1/2, z+1/2'
'-x+1/2, y+1/2, -z+1/2'
'x+1/2, -y+1/2, -z+1/2'
'z+1/2, x+1/2, y+1/2'
'z+1/2, -x+1/2, -y+1/2'
'-z+1/2, -x+1/2, y+1/2'
'-z+1/2, x+1/2, -y+1/2'
'y+1/2, z+1/2, x+1/2'
'-y+1/2, z+1/2, -x+1/2'
'y+1/2, -z+1/2, -x+1/2'
'-y+1/2, -z+1/2, x+1/2'
'-x, -y, -z'
'x, y, -z'
'x, -y, z'
'-x, y, z'
'-z, -x, -y'
'-z, x, y'
'z, x, -y'
'z, -x, y'
'-y, -z, -x'
'y, -z, x'
'-y, z, x'
'y, z, -x'
'-x+1/2, -y+1/2, -z+1/2'
'x+1/2, y+1/2, -z+1/2'
'x+1/2, -y+1/2, z+1/2'
'-x+1/2, y+1/2, z+1/2'
'-z+1/2, -x+1/2, -y+1/2'
'-z+1/2, x+1/2, y+1/2'
'z+1/2, x+1/2, -y+1/2'
'z+1/2, -x+1/2, y+1/2'
'-y+1/2, -z+1/2, -x+1/2'
'y+1/2, -z+1/2, x+1/2'
'-y+1/2, z+1/2, x+1/2'
'y+1/2, z+1/2, -x+1/2'

loop_
_atom_site_label
_atom_site_type_symbol
_atom_site_fract_x
_atom_site_fract_y
_atom_site_fract_z
_atom_site_U_iso_or_equiv
_atom_site_adp_type
_atom_site_occupancy
_atom_site_site_symmetry_order
_atom_site_calc_flag
_atom_site_refinement_flags_posn
_atom_site_refinement_flags_adp
_atom_site_refinement_flags_occupancy
Pb1 Pb 0.2500 0.2500 0.7500 0.0587(14) Uani 1 6 d S T P
I1A I 0.2834(16) 0.5000 0.7736(16) 0.063(4) Uani 0.2886 2 d S TU P
I1B I 0.3201(16) 0.5000 0.766(3) 0.067(4) Uani 0.2063 2 d S TU P
I1C I 0.256(2) 0.5000 0.802(3) 0.067(5) Uani 0.1627 2 d S TU P
I1D I 0.299(3) 0.5000 0.811(2) 0.062(4) Uani 0.1506 2 d S TU P
I1E I 0.205(2) 0.5000 0.7586(17) 0.069(5) Uani 0.1045 2 d S TU P
I1F I 0.292(2) 0.5000 0.7232(16) 0.043(4) Uani 0.0873 2 d S TU P
C1 C 0.5000 0.5000 0.5000 0.23(10) Uiso 1 24 d DS U P
N1 N 0.623(5) 0.5000 0.5000 0.23(11) Uiso 0.1667 4 d DS U P
C2 C 0.061(6) 0.5000 1.0000 0.16(2) Uiso 0.5 4 d S . P
N2 N 0.061(6) 0.5000 1.0000 0.16(2) Uiso 0.5 4 d S . P

loop_
_atom_site_aniso_label
_atom_site_aniso_U_11
_atom_site_aniso_U_22
_atom_site_aniso_U_33
_atom_site_aniso_U_23
_atom_site_aniso_U_13
_atom_site_aniso_U_12
Pb1 0.0587(14) 0.0587(14) 0.0587(14) 0.0002(2) 0.0002(2) -0.0002(2)
I1A 0.060(7) 0.069(4) 0.061(7) 0.000 0.004(7) 0.000
I1B 0.067(7) 0.058(4) 0.077(8) 0.000 0.005(7) 0.000
I1C 0.070(10) 0.059(6) 0.073(9) 0.000 0.002(8) 0.000
I1D 0.065(9) 0.058(5) 0.062(8) 0.000 -0.018(7) 0.000
I1E 0.087(9) 0.006(4) 0.114(10) 0.000 -0.008(7) 0.000
I1F 0.066(8) 0.011(4) 0.053(7) 0.000 0.009(7) 0.000

loop_
_atom_type_symbol
_atom_type_description
_atom_type_scat_dispersion_real
_atom_type_scat_dispersion_imag
_atom_type_scat_source
C C -0.0005 0.0003 'International Tables Vol C Tables 4.2.6.8 and 6.1.1.4'
H H 0.0000 0.0000 'International Tables Vol C Tables 4.2.6.8 and 6.1.1.4'
N N -0.0002 0.0007 'International Tables Vol C Tables 4.2.6.8 and 6.1.1.4'
I I -1.9845 3.2173 'International Tables Vol C Tables 4.2.6.8 and 6.1.1.4'
Pb Pb -0.6716 3.2892 'International Tables Vol C Tables 4.2.6.8 and 6.1.1.4'

loop_
_geom_angle_atom_site_label_1
_geom_angle_atom_site_label_2
_geom_angle_atom_site_label_3
_geom_angle
_geom_angle_site_symmetry_1
_geom_angle_site_symmetry_3
I1A Pb1 I1A 91.5(5) 37_556 30_655
I1A Pb1 I1A 88.5(5) 37_556 18_456
I1A Pb1 I1A 180.0 30_655 18_456
I1A Pb1 I1A 91.5(5) 37_556 33_666
I1A Pb1 I1A 88.5(5) 30_655 33_666
I1A Pb1 I1A 91.5(5) 18_456 33_666
I1A Pb1 I1A 88.5(5) 37_556 21_445
I1A Pb1 I1A 91.5(5) 30_655 21_445
I1A Pb1 I1A 88.5(5) 18_456 21_445
I1A Pb1 I1A 180.0 33_666 21_445
I1A Pb1 I1A 180.0 37_556 .
I1A Pb1 I1A 88.5(5) 30_655 .
I1A Pb1 I1A 91.5(5) 18_456 .
I1A Pb1 I1A 88.5(5) 33_666 .
I1A Pb1 I1A 91.5(5) 21_445 .
I1A Pb1 I1E 161.9(7) 37_556 .
I1A Pb1 I1E 83.5(5) 30_655 .
I1A Pb1 I1E 96.5(5) 18_456 .
I1A Pb1 I1E 105.7(7) 33_666 .
I1A Pb1 I1E 74.3(7) 21_445 .
I1A Pb1 I1E 18.1(7) . .
I1A Pb1 I1E 96.5(5) 37_556 33_666
I1A Pb1 I1E 105.7(7) 30_655 33_666
I1A Pb1 I1E 74.3(7) 18_456 33_666
I1A Pb1 I1E 18.1(7) 33_666 33_666
I1A Pb1 I1E 161.9(7) 21_445 33_666
I1A Pb1 I1E 83.5(5) . 33_666
I1E Pb1 I1E 101.6(5) . 33_666
I1A Pb1 I1E 83.5(5) 37_556 21_445
I1A Pb1 I1E 74.3(7) 30_655 21_445
I1A Pb1 I1E 105.7(7) 18_456 21_445
I1A Pb1 I1E 161.9(7) 33_666 21_445
I1A Pb1 I1E 18.1(7) 21_445 21_445
I1A Pb1 I1E 96.5(5) . 21_445
I1E Pb1 I1E 78.4(5) . 21_445
I1E Pb1 I1E 180.0 33_666 21_445
I1A Pb1 I1E 74.3(7) 37_556 30_655
I1A Pb1 I1E 18.1(7) 30_655 30_655
I1A Pb1 I1E 161.9(7) 18_456 30_655
I1A Pb1 I1E 83.5(5) 33_666 30_655
I1A Pb1 I1E 96.5(5) 21_445 30_655
I1A Pb1 I1E 105.7(7) . 30_655
I1E Pb1 I1E 101.6(5) . 30_655
I1E Pb1 I1E 101.6(5) 33_666 30_655
I1E Pb1 I1E 78.4(5) 21_445 30_655
I1A Pb1 I1E 105.7(7) 37_556 18_456
I1A Pb1 I1E 161.9(7) 30_655 18_456
I1A Pb1 I1E 18.1(7) 18_456 18_456
I1A Pb1 I1E 96.5(5) 33_666 18_456
I1A Pb1 I1E 83.5(5) 21_445 18_456
I1A Pb1 I1E 74.3(7) . 18_456
I1E Pb1 I1E 78.4(5) . 18_456
I1E Pb1 I1E 78.4(5) 33_666 18_456
I1E Pb1 I1E 101.6(5) 21_445 18_456
I1E Pb1 I1E 180.0 30_655 18_456
I1A Pb1 I1E 18.1(7) 37_556 37_556
I1A Pb1 I1E 96.5(5) 30_655 37_556
I1A Pb1 I1E 83.5(5) 18_456 37_556
I1A Pb1 I1E 74.3(7) 33_666 37_556
I1A Pb1 I1E 105.7(7) 21_445 37_556
I1A Pb1 I1E 161.9(7) . 37_556
I1E Pb1 I1E 180.0 . 37_556
I1E Pb1 I1E 78.4(5) 33_666 37_556
I1E Pb1 I1E 101.6(5) 21_445 37_556
I1E Pb1 I1E 78.4(5) 30_655 37_556
I1E Pb1 I1E 101.6(5) 18_456 37_556
I1D I1A I1F 148(8) . .
I1D I1A I1E 123(8) . .
I1F I1A I1E 89(4) . .
I1D I1A Pb1 97.8(7) . .
I1F I1A Pb1 86.0(7) . .
I1E I1A Pb1 81.5(4) . .
I1D I1A Pb1 97.8(7) . 15_556
I1F I1A Pb1 86.0(7) . 15_556
I1E I1A Pb1 81.5(4) . 15_556
Pb1 I1A Pb1 161.4(7) . 15_556
I1D I1B I1F 122(5) . .
I1D I1B I1C 35(3) . .
I1F I1B I1C 86(4) . .
I1D I1B I1E 68(4) . .
I1F I1B I1E 53(3) . .
I1C I1B I1E 33(3) . .
I1D I1B Pb1 86.6(10) . .
I1F I1B Pb1 78.5(7) . .
I1C I1B Pb1 78.2(7) . .
I1E I1B Pb1 74.2(4) . .
I1D I1B Pb1 86.6(10) . 15_556
I1F I1B Pb1 78.5(7) . 15_556
I1C I1B Pb1 78.2(7) . 15_556
I1E I1B Pb1 74.2(4) . 15_556
Pb1 I1B Pb1 147.9(8) . 15_556
I1D I1C I1E 151(9) . .
I1D I1C I1B 41(5) . .
I1E I1C I1B 110(5) . .
I1D I1C I1F 77(6) . .
I1E I1C I1F 74(4) . .
I1B I1C I1F 36(2) . .
I1D I1C Pb1 93.7(12) . .
I1E I1C Pb1 81.3(8) . .
I1B I1C Pb1 85.4(8) . .
I1F I1C Pb1 79.8(7) . .
I1D I1C Pb1 93.7(12) . 15_556
I1E I1C Pb1 81.3(8) . 15_556
I1B I1C Pb1 85.4(8) . 15_556
I1F I1C Pb1 79.8(7) . 15_556
Pb1 I1C Pb1 156.3(14) . 15_556
I1A I1D I1C 56(3) . .
I1A I1D I1B 48(4) . .
I1C I1D I1B 103(7) . .
I1A I1D I1F 18(5) . .
I1C I1D I1F 74(6) . .
I1B I1D I1F 30(3) . .
I1A I1D I1E 38(5) . .
I1C I1D I1E 17(6) . .
I1B I1D I1E 86(4) . .
I1F I1D I1E 56(2) . .
I1A I1D Pb1 73.3(5) . .
I1C I1D Pb1 76.7(11) . .
I1B I1D Pb1 82.4(10) . .
I1F I1D Pb1 75.7(5) . .
I1E I1D Pb1 73.9(4) . .
I1A I1D Pb1 73.3(5) . 15_556
I1C I1D Pb1 76.7(11) . 15_556
I1B I1D Pb1 82.4(10) . 15_556
I1F I1D Pb1 75.7(5) . 15_556
I1E I1D Pb1 73.9(4) . 15_556
Pb1 I1D Pb1 145.2(7) . 15_556
I1C I1E I1A 30(2) . .
I1C I1E I1F 63(3) . .
I1A I1E I1F 33.0(18) . .
I1C I1E I1D 11(3) . .
I1A I1E I1D 18(2) . .
I1F I1E I1D 51(2) . .
I1C I1E I1B 37(3) . .
I1A I1E I1B 7(2) . .
I1F I1E I1B 25.9(16) . .
I1D I1E I1B 25.6(19) . .
I1C I1E Pb1 83.5(7) . 15_556
I1A I1E Pb1 80.4(5) . 15_556
I1F I1E Pb1 79.8(5) . 15_556
I1D I1E Pb1 82.1(6) . 15_556
I1B I1E Pb1 79.9(5) . 15_556
I1C I1E Pb1 83.5(7) . .
I1A I1E Pb1 80.4(5) . .
I1F I1E Pb1 79.8(5) . .
I1D I1E Pb1 82.1(6) . .
I1B I1E Pb1 79.9(5) . .
Pb1 I1E Pb1 159.2(10) 15_556 .
I1A I1F I1B 43(2) . .
I1A I1F I1C 15(3) . .
I1B I1F I1C 58(3) . .
I1A I1F I1D 14(4) . .
I1B I1F I1D 29(3) . .
I1C I1F I1D 28.9(17) . .
I1A I1F I1E 58(3) . .
I1B I1F I1E 101(4) . .
I1C I1F I1E 43.3(19) . .
I1D I1F I1E 72(3) . .
I1A I1F Pb1 82.4(6) . .
I1B I1F Pb1 90.1(7) . .
I1C I1F Pb1 80.5(5) . .
I1D I1F Pb1 84.7(6) . .
I1E I1F Pb1 78.9(5) . .
I1A I1F Pb1 82.4(6) . 15_556
I1B I1F Pb1 90.1(7) . 15_556
I1C I1F Pb1 80.5(5) . 15_556
I1D I1F Pb1 84.7(6) . 15_556
I1E I1F Pb1 78.9(5) . 15_556
Pb1 I1F Pb1 157.4(9) . 15_556
N1 C1 N1 90.000(6) . 33_666
N1 C1 N1 180.0 . 25_666
N1 C1 N1 90.000(15) 33_666 25_666
N1 C1 N1 90.000(17) . 5
N1 C1 N1 90.0 33_666 5
N1 C1 N1 90.000(9) 25_666 5
N1 C1 N1 90.000(8) . 29_666
N1 C1 N1 90.000(8) 33_666 29_666
N1 C1 N1 90.000(18) 25_666 29_666
N1 C1 N1 180.0 5 29_666
N1 C1 N1 90.000(6) . 9
N1 C1 N1 180.000(10) 33_666 9
N1 C1 N1 90.000(9) 25_666 9
N1 C1 N1 90.000(3) 5 9
N1 C1 N1 90.000(5) 29_666 9
N2 C2 C2 0.0 25_567 25_567

loop_
_geom_bond_atom_site_label_1
_geom_bond_atom_site_label_2
_geom_bond_distance
_geom_bond_site_symmetry_2
Pb1 I1A 3.117(3) 37_556
Pb1 I1A 3.117(3) 30_655
Pb1 I1A 3.117(3) 18_456
Pb1 I1A 3.117(3) 33_666
Pb1 I1A 3.117(3) 21_445
Pb1 I1A 3.117(3) .
Pb1 I1E 3.128(5) .
Pb1 I1E 3.128(5) 33_666
Pb1 I1E 3.128(5) 21_445
Pb1 I1E 3.128(5) 30_655
Pb1 I1E 3.128(5) 18_456
Pb1 I1E 3.128(5) 37_556
I1A I1D 0.50(2) .
I1A I1F 0.63(2) .
I1A I1E 0.98(4) .
I1A Pb1 3.117(3) 15_556
I1B I1D 0.61(4) .
I1B I1F 0.63(3) .
I1B I1C 0.91(3) .
I1B I1E 1.42(4) .
I1B Pb1 3.201(6) 15_556
I1C I1D 0.54(3) .
I1C I1E 0.83(4) .
I1C I1F 1.07(4) .
I1C Pb1 3.144(8) 15_556
I1D I1F 1.09(3) .
I1D I1E 1.32(3) .
I1D Pb1 3.224(6) 15_556
I1E I1F 1.16(4) .
I1E Pb1 3.128(5) 15_556
I1F Pb1 3.137(5) 15_556
C1 N1 1.52(6) .
C1 N1 1.52(6) 33_666
C1 N1 1.52(6) 25_666
C1 N1 1.52(6) 5
C1 N1 1.52(6) 29_666
C1 N1 1.52(6) 9
C2 N2 1.51(16) 25_567
C2 C2 1.51(16) 25_567
